data_7031641
loop_
_publ_author_name
'Kumar, Amit'
'Pandey, Rampal'
'Gupta, Rakesh Kumar'
'Dubey, Mrigendra'
'Pandey, Daya Shankar'

_publ_section_title
;
 Novel tetranuclear copper |2 + 4| cubanes resulting from unprecedented
 C-O bond formation cum dearomatization.
;
_journal_issue 35
_journal_name_full 'Dalton transactions (Cambridge, England : 2003)'
_journal_page_first 13169
_journal_page_last 13173
_journal_paper_doi 10.1039/c4dt01887g
_journal_volume 43
_journal_year 2014
_chemical_formula_moiety 'C56 H76 Cu4 N8 O8, 4(N O3), 2(H2 O)'
_chemical_formula_sum 'C56 H80 Cu4 N12 O22'
_chemical_formula_weight 1527.52
_space_group_IT_number 13
_symmetry_cell_setting monoclinic
_symmetry_Int_Tables_number 13
_symmetry_space_group_name_Hall '-P 2yac'
_symmetry_space_group_name_H-M 'P 1 2/n 1'
_atom_sites_solution_hydrogens geom
_atom_sites_solution_primary direct
_atom_sites_solution_secondary difmap
_audit_creation_method SHELXL-97
_cell_angle_alpha 90.00
_cell_angle_beta 90.2570(10)
_cell_angle_gamma 90.00
_cell_formula_units_Z 2
_cell_length_a 17.4716(4)
_cell_length_b 9.8593(2)
_cell_length_c 19.5176(5)
_cell_measurement_temperature 293(2)
_cell_volume 3362.02(13)
_computing_cell_refinement CrysAlisPro
_computing_data_collection 'Bruker APEX II (kappa 4)'
_computing_data_reduction SHELXL
_computing_molecular_graphics wingx
_computing_publication_material wingx
_computing_structure_refinement 'SHELXL-97 (Sheldrick, 1997)'
_computing_structure_solution SHELXL
_diffrn_ambient_temperature 292(2)
_diffrn_measured_fraction_theta_full 0.995
_diffrn_measured_fraction_theta_max 0.995
_diffrn_radiation_monochromator graphite
_diffrn_radiation_type MoK\a
_diffrn_radiation_wavelength 0.71073
_diffrn_reflns_av_R_equivalents 0.0531
_diffrn_reflns_av_sigmaI/netI 0.0431
_diffrn_reflns_limit_h_max 22
_diffrn_reflns_limit_h_min -22
_diffrn_reflns_limit_k_max 12
_diffrn_reflns_limit_k_min -9
_diffrn_reflns_limit_l_max 24
_diffrn_reflns_limit_l_min -24
_diffrn_reflns_number 44267
_diffrn_reflns_theta_full 27.02
_diffrn_reflns_theta_max 27.02
_diffrn_reflns_theta_min 2.31
_diffrn_source 'fine-focus sealed tube'
_exptl_absorpt_coefficient_mu 1.330
_exptl_absorpt_correction_T_max 0.7236
_exptl_absorpt_correction_T_min 0.6459
_exptl_absorpt_correction_type multi-scan
_exptl_absorpt_process_details 'Sortav (Blessing 1995)'
_exptl_crystal_colour Black
_exptl_crystal_density_diffrn 1.509
_exptl_crystal_density_method 'not measured'
_exptl_crystal_description Block
_exptl_crystal_F_000 1584
_exptl_crystal_recrystallization_method MeOH
_exptl_crystal_size_max 0.36
_exptl_crystal_size_mid 0.28
_exptl_crystal_size_min 0.26
_refine_diff_density_max 1.130
_refine_diff_density_min -0.949
_refine_diff_density_rms 0.112
_refine_ls_extinction_method none
_refine_ls_goodness_of_fit_ref 1.058
_refine_ls_hydrogen_treatment mixed
_refine_ls_matrix_type full
_refine_ls_number_parameters 444
_refine_ls_number_reflns 7330
_refine_ls_number_restraints 49
_refine_ls_restrained_S_all 1.063
_refine_ls_R_factor_all 0.0819
_refine_ls_R_factor_gt 0.0507
_refine_ls_shift/su_max 0.030
_refine_ls_shift/su_mean 0.002
_refine_ls_structure_factor_coef Fsqd
_refine_ls_weighting_details 'calc w=1/[\s^2^(Fo^2^)+(0.0905P)^2^+3.3783P] where P=(Fo^2^+2Fc^2^)/3'
_refine_ls_weighting_scheme calc
_refine_ls_wR_factor_gt 0.1380
_refine_ls_wR_factor_ref 0.1621
_reflns_number_gt 5213
_reflns_number_total 7330
_reflns_threshold_expression >2sigma(I)
_cod_data_source_file c4dt01887g2.cif
_cod_data_source_block 1b
_cod_depositor_comments
;
The following automatic conversions were performed:

'_exptl_absorpt_correction_type' value 'Multi-scan' changed to
'multi-scan' according to
/usr/data/users/saulius/crontab/automatic-downloads/rss-feeds/RSC/lib/dictionaries/cif_core.dic
dictionary named 'cif_core.dic' version 2.4.2 from 2011-04-26.

Automatic conversion script
Id: cif_fix_values 2281 2013-09-26 08:29:07Z andrius 

 Adding full bibliography for 7031640--7031645.cif.
;
_cod_original_sg_symbol_H-M 'P 2/n'
_cod_original_formula_sum 'C56 H80 Cu4 N12 O22 '
_cod_database_code 7031641

loop_
_symmetry_equiv_pos_as_xyz
'x, y, z'
'-x+1/2, y, -z+1/2'
'-x, -y, -z'
'x-1/2, -y, z-1/2'

loop_
_atom_site_label
_atom_site_type_symbol
_atom_site_fract_x
_atom_site_fract_y
_atom_site_fract_z
_atom_site_U_iso_or_equiv
_atom_site_adp_type
_atom_site_occupancy
_atom_site_symmetry_multiplicity
_atom_site_calc_flag
_atom_site_refinement_flags
C1 C 0.7199(2) 0.5382(4) 0.12556(18) 0.0337(8) Uani 1 1 d .
C2 C 0.7967(2) 0.5522(4) 0.09111(18) 0.0334(8) Uani 1 1 d .
C3 C 0.8067(2) 0.6039(4) 0.02797(19) 0.0346(9) Uani 1 1 d .
C4 C 0.7392(3) 0.6451(4) -0.0100(2) 0.0384(9) Uani 1 1 d .
C5 C 0.6619(2) 0.6321(5) 0.0191(2) 0.0414(10) Uani 1 1 d .
C6 C 0.6549(2) 0.5883(4) 0.08253(19) 0.0366(9) Uani 1 1 d .
H6 H 0.6063 0.5887 0.1018 0.044 Uiso 1 1 calc R
C7 C 0.7057(3) 0.3887(4) 0.1439(2) 0.0467(11) Uani 1 1 d .
H7A H 0.7475 0.3555 0.1712 0.070 Uiso 1 1 calc R
H7B H 0.7016 0.3362 0.1027 0.070 Uiso 1 1 calc R
H7C H 0.6590 0.3813 0.1694 0.070 Uiso 1 1 calc R
C8 C 0.5944(3) 0.6738(7) -0.0243(2) 0.0642(15) Uani 1 1 d .
H8A H 0.5480 0.6606 0.0011 0.096 Uiso 1 1 calc R
H8B H 0.5929 0.6197 -0.0652 0.096 Uiso 1 1 calc R
H8C H 0.5992 0.7678 -0.0365 0.096 Uiso 1 1 calc R
C9 C 0.8841(3) 0.6350(5) -0.0017(2) 0.0499(11) Uani 1 1 d .
H9A H 0.9227 0.6224 0.0329 0.075 Uiso 1 1 calc R
H9B H 0.8850 0.7272 -0.0174 0.075 Uiso 1 1 calc R
H9C H 0.8938 0.5751 -0.0395 0.075 Uiso 1 1 calc R
C10 C 0.5860(2) 0.4365(4) 0.3723(2) 0.0373(9) Uani 1 1 d .
C11 C 0.5274(2) 0.4210(5) 0.3241(2) 0.0434(10) Uani 1 1 d .
H11 H 0.4874 0.3638 0.3364 0.052 Uiso 1 1 calc R
C12 C 0.5218(2) 0.4807(4) 0.2604(2) 0.0398(9) Uani 1 1 d .
C13 C 0.4542(3) 0.4484(6) 0.2157(3) 0.0617(14) Uani 1 1 d .
H13A H 0.4583 0.4973 0.1733 0.092 Uiso 1 1 calc R
H13B H 0.4080 0.4745 0.2386 0.092 Uiso 1 1 calc R
H13C H 0.4530 0.3528 0.2065 0.092 Uiso 1 1 calc R
C14 C 0.5864(3) 0.3454(5) 0.4341(2) 0.0503(11) Uani 1 1 d .
H14A H 0.6292 0.3675 0.4629 0.075 Uiso 1 1 calc R
H14B H 0.5903 0.2526 0.4196 0.075 Uiso 1 1 calc R
H14C H 0.5398 0.3577 0.4592 0.075 Uiso 1 1 calc R
C15 C 0.6097(2) 0.9177(4) 0.27490(19) 0.0315(8) Uani 1 1 d .
C16 C 0.5702(2) 0.9021(4) 0.2061(2) 0.0321(8) Uani 1 1 d .
C17 C 0.4984(2) 0.8542(4) 0.1974(2) 0.0350(8) Uani 1 1 d .
C18 C 0.4540(2) 0.8244(4) 0.2585(2) 0.0391(9) Uani 1 1 d .
C19 C 0.4891(2) 0.8295(4) 0.3271(2) 0.0404(9) Uani 1 1 d .
C20 C 0.5621(2) 0.8678(4) 0.3322(2) 0.0367(9) Uani 1 1 d .
H20 H 0.5850 0.8628 0.3753 0.044 Uiso 1 1 calc R
C21 C 0.6289(3) 1.0672(4) 0.2873(2) 0.0444(10) Uani 1 1 d .
H21A H 0.6598 1.1005 0.2504 0.067 Uiso 1 1 calc R
H21B H 0.6566 1.0761 0.3297 0.067 Uiso 1 1 calc R
H21C H 0.5824 1.1189 0.2897 0.067 Uiso 1 1 calc R
C22 C 0.4418(3) 0.7898(6) 0.3875(2) 0.0591(13) Uani 1 1 d .
H22A H 0.4694 0.8098 0.4290 0.089 Uiso 1 1 calc R
H22B H 0.4309 0.6944 0.3855 0.089 Uiso 1 1 calc R
H22C H 0.3946 0.8398 0.3869 0.089 Uiso 1 1 calc R
C23 C 0.4628(3) 0.8255(5) 0.1288(2) 0.0529(12) Uani 1 1 d .
H23A H 0.5014 0.8288 0.0940 0.079 Uiso 1 1 calc R
H23B H 0.4242 0.8923 0.1191 0.079 Uiso 1 1 calc R
H23C H 0.4398 0.7370 0.1293 0.079 Uiso 1 1 calc R
C24 C 0.6114(2) 1.0202(4) 0.1033(2) 0.0394(9) Uani 1 1 d .
C25 C 0.6664(3) 1.0425(5) 0.0523(2) 0.0458(10) Uani 1 1 d .
H25 H 0.6527 1.1016 0.0172 0.055 Uiso 1 1 calc R
C26 C 0.7394(3) 0.9858(4) 0.0484(2) 0.0394(9) Uani 1 1 d .
C27 C 0.5413(3) 1.1085(5) 0.1018(3) 0.0600(14) Uani 1 1 d .
H27A H 0.5083 1.0841 0.1390 0.090 Uiso 1 1 calc R
H27B H 0.5147 1.0959 0.0592 0.090 Uiso 1 1 calc R
H27C H 0.5561 1.2018 0.1064 0.090 Uiso 1 1 calc R
C28 C 0.7924(3) 1.0285(5) -0.0083(2) 0.0559(13) Uani 1 1 d .
H28A H 0.8402 0.9812 -0.0037 0.084 Uiso 1 1 calc R
H28B H 0.8012 1.1244 -0.0055 0.084 Uiso 1 1 calc R
H28C H 0.7695 1.0070 -0.0517 0.084 Uiso 1 1 calc R
N1 N 0.62286(18) 0.9309(3) 0.15307(16) 0.0335(7) Uani 1 1 d .
N2 N 0.3826(2) 0.7890(4) 0.2522(2) 0.0529(10) Uani 1 1 d .
H2A H 0.3663 0.7741 0.2869 0.079 Uiso 1 1 calc R
N3 N 0.64371(18) 0.5232(3) 0.36221(15) 0.0335(7) Uani 1 1 d .
N4 N 0.7467(3) 0.7003(5) -0.06942(19) 0.0524(11) Uani 1 1 d .
H4A H 0.7884 0.7031 -0.0786 0.079 Uiso 1 1 calc R
N5 N 0.2587(3) 0.6561(6) 0.1183(3) 0.0885(18) Uani 1 1 d U
N6 N 0.1158(4) 0.1380(5) 0.1817(3) 0.0821(16) Uani 1 1 d U
O1 O 0.72647(14) 0.6193(3) 0.18623(12) 0.0284(5) Uani 1 1 d .
O2 O 0.57164(16) 0.5607(3) 0.23356(14) 0.0404(7) Uani 1 1 d .
O3 O 0.67847(14) 0.8378(3) 0.26993(12) 0.0284(5) Uani 1 1 d .
O4 O 0.76876(17) 0.9019(3) 0.09185(14) 0.0401(7) Uani 1 1 d .
O6 O 0.0719(2) 0.1219(4) 0.22948(19) 0.0669(10) Uani 1 1 d U
O9 O 0.2556(3) 0.7521(5) 0.1586(2) 0.0924(15) Uani 1 1 d U
O11 O 0.6630(3) 0.8892(6) 0.8506(3) 0.0942(16) Uani 1 1 d D
O21 O 0.1829(4) 0.0761(12) 0.1904(5) 0.210(4) Uani 1 1 d U
O22 O 0.1023(6) 0.1762(10) 0.1303(4) 0.250(6) Uani 1 1 d U
O23 O 0.3143(4) 0.6196(9) 0.0933(6) 0.208(5) Uani 1 1 d U
O25 O 0.2023(4) 0.5974(8) 0.1049(7) 0.258(6) Uani 1 1 d U
Cu1 Cu 0.72320(3) 0.85960(5) 0.17739(2) 0.03012(15) Uani 1 1 d .
Cu2 Cu 0.66885(3) 0.59842(5) 0.27365(2) 0.03052(15) Uani 1 1 d .
H2B H 0.356(3) 0.779(6) 0.206(3) 0.076(18) Uiso 1 1 d .
H4B H 0.712(3) 0.725(5) -0.088(2) 0.036(13) Uiso 1 1 d .
H11A H 0.634(4) 0.875(7) 0.806(4) 0.09(2) Uiso 1 1 d .
H11B H 0.703(5) 0.944(11) 0.826(6) 0.23(6) Uiso 1 1 d D

loop_
_atom_site_aniso_label
_atom_site_aniso_U_11
_atom_site_aniso_U_22
_atom_site_aniso_U_33
_atom_site_aniso_U_23
_atom_site_aniso_U_13
_atom_site_aniso_U_12
C1 0.041(2) 0.033(2) 0.0270(18) -0.0081(15) 0.0004(16) 0.0004(17)
C2 0.042(2) 0.0329(19) 0.0250(18) -0.0090(15) -0.0013(15) 0.0036(17)
C3 0.036(2) 0.042(2) 0.0260(18) -0.0020(16) 0.0025(15) 0.0053(17)
C4 0.048(2) 0.039(2) 0.028(2) -0.0031(16) -0.0029(17) 0.0078(18)
C5 0.039(2) 0.051(3) 0.034(2) -0.0064(18) -0.0066(17) 0.0086(19)
C6 0.034(2) 0.047(2) 0.029(2) -0.0104(17) -0.0015(16) 0.0018(17)
C7 0.054(3) 0.035(2) 0.051(3) -0.0075(19) -0.001(2) -0.006(2)
C8 0.048(3) 0.101(4) 0.044(3) 0.001(3) -0.012(2) 0.012(3)
C9 0.044(3) 0.069(3) 0.036(2) 0.006(2) 0.0053(19) 0.005(2)
C10 0.040(2) 0.035(2) 0.037(2) 0.0006(17) 0.0065(17) -0.0054(17)
C11 0.039(2) 0.046(2) 0.045(2) 0.0060(19) -0.0037(19) -0.0172(19)
C12 0.040(2) 0.037(2) 0.042(2) -0.0018(18) -0.0052(18) -0.0076(18)
C13 0.059(3) 0.059(3) 0.068(3) 0.009(3) -0.026(3) -0.021(3)
C14 0.059(3) 0.049(3) 0.043(2) 0.011(2) -0.001(2) -0.016(2)
C15 0.0273(19) 0.033(2) 0.0342(19) -0.0040(15) 0.0020(15) 0.0042(15)
C16 0.0289(19) 0.033(2) 0.034(2) -0.0024(16) 0.0018(15) 0.0095(15)
C17 0.033(2) 0.034(2) 0.037(2) -0.0048(16) 0.0002(16) 0.0057(16)
C18 0.037(2) 0.034(2) 0.047(2) -0.0009(18) 0.0038(18) -0.0021(17)
C19 0.038(2) 0.042(2) 0.041(2) 0.0019(18) 0.0079(18) 0.0027(18)
C20 0.033(2) 0.046(2) 0.031(2) -0.0019(17) 0.0016(16) 0.0049(17)
C21 0.050(3) 0.035(2) 0.048(2) -0.0071(19) 0.002(2) 0.0050(19)
C22 0.043(3) 0.086(4) 0.049(3) 0.007(3) 0.009(2) -0.005(3)
C23 0.053(3) 0.061(3) 0.045(3) -0.005(2) -0.004(2) -0.007(2)
C24 0.040(2) 0.039(2) 0.039(2) 0.0025(17) -0.0061(18) 0.0054(18)
C25 0.053(3) 0.047(2) 0.037(2) 0.0160(19) -0.0015(19) 0.004(2)
C26 0.053(3) 0.037(2) 0.0284(19) 0.0011(16) 0.0038(18) -0.0032(19)
C27 0.059(3) 0.050(3) 0.071(3) 0.020(2) 0.001(3) 0.016(2)
C28 0.069(3) 0.057(3) 0.042(2) 0.008(2) 0.016(2) -0.007(2)
N1 0.0351(17) 0.0358(18) 0.0298(16) 0.0045(13) 0.0015(13) 0.0072(14)
N2 0.041(2) 0.063(3) 0.054(2) -0.002(2) 0.0043(18) -0.0135(19)
N3 0.0350(17) 0.0375(18) 0.0280(16) 0.0028(13) 0.0004(13) -0.0074(14)
N4 0.054(3) 0.071(3) 0.033(2) 0.0102(19) -0.0033(18) 0.018(2)
N5 0.059(3) 0.076(4) 0.131(5) -0.041(3) -0.017(3) 0.012(3)
N6 0.107(4) 0.064(3) 0.076(3) -0.005(3) 0.036(3) 0.004(3)
O1 0.0318(14) 0.0314(13) 0.0221(12) -0.0022(10) 0.0003(10) 0.0004(10)
O2 0.0391(16) 0.0452(16) 0.0367(15) 0.0055(12) -0.0057(12) -0.0078(13)
O3 0.0268(13) 0.0323(14) 0.0262(12) -0.0006(10) 0.0023(10) 0.0031(10)
O4 0.0424(16) 0.0462(17) 0.0318(15) 0.0063(12) 0.0078(12) 0.0061(13)
O6 0.073(3) 0.067(2) 0.061(2) 0.0090(18) 0.0170(19) -0.0078(19)
O9 0.082(3) 0.103(4) 0.092(3) -0.041(3) -0.016(2) 0.009(3)
O11 0.082(3) 0.128(4) 0.073(3) 0.038(3) -0.007(3) 0.014(3)
O21 0.082(4) 0.357(14) 0.191(8) 0.022(7) 0.040(5) 0.022(6)
O22 0.342(11) 0.267(9) 0.144(5) 0.145(6) 0.166(7) 0.232(9)
O23 0.109(5) 0.183(7) 0.333(12) -0.156(8) 0.082(6) -0.029(5)
O25 0.079(4) 0.170(7) 0.524(17) -0.205(9) -0.092(7) 0.041(4)
Cu1 0.0299(3) 0.0342(3) 0.0262(2) 0.00324(18) 0.00285(18) 0.00368(19)
Cu2 0.0324(3) 0.0341(3) 0.0250(2) 0.00220(18) -0.00064(18) -0.00428(19)

loop_
_atom_type_symbol
_atom_type_description
_atom_type_scat_dispersion_real
_atom_type_scat_dispersion_imag
_atom_type_scat_source
C C 0.0033 0.0016 'International Tables Vol C Tables 4.2.6.8 and 6.1.1.4'
H H 0.0000 0.0000 'International Tables Vol C Tables 4.2.6.8 and 6.1.1.4'
N N 0.0061 0.0033 'International Tables Vol C Tables 4.2.6.8 and 6.1.1.4'
O O 0.0106 0.0060 'International Tables Vol C Tables 4.2.6.8 and 6.1.1.4'
Cu Cu 0.3201 1.2651 'International Tables Vol C Tables 4.2.6.8 and 6.1.1.4'

loop_
_geom_angle_atom_site_label_1
_geom_angle_atom_site_label_2
_geom_angle_atom_site_label_3
_geom_angle
_geom_angle_site_symmetry_1
_geom_angle_site_symmetry_3
O1 C1 C6 109.7(3) . .
O1 C1 C2 104.4(3) . .
C6 C1 C2 113.2(3) . .
O1 C1 C7 110.8(3) . .
C6 C1 C7 109.0(3) . .
C2 C1 C7 109.7(3) . .
C3 C2 N3 124.8(4) . 2_655
C3 C2 C1 124.1(4) . .
N3 C2 C1 110.4(3) 2_655 .
C2 C3 C4 117.8(4) . .
C2 C3 C9 123.3(4) . .
C4 C3 C9 118.5(4) . .
N4 C4 C3 119.5(4) . .
N4 C4 C5 118.8(4) . .
C3 C4 C5 121.6(4) . .
C6 C5 C4 118.8(4) . .
C6 C5 C8 122.8(4) . .
C4 C5 C8 118.4(4) . .
C5 C6 C1 124.2(4) . .
C5 C6 H6 117.9 . .
C1 C6 H6 117.9 . .
C1 C7 H7A 109.5 . .
C1 C7 H7B 109.5 . .
H7A C7 H7B 109.5 . .
C1 C7 H7C 109.5 . .
H7A C7 H7C 109.5 . .
H7B C7 H7C 109.5 . .
C5 C8 H8A 109.5 . .
C5 C8 H8B 109.5 . .
H8A C8 H8B 109.5 . .
C5 C8 H8C 109.5 . .
H8A C8 H8C 109.5 . .
H8B C8 H8C 109.5 . .
C3 C9 H9A 109.5 . .
C3 C9 H9B 109.5 . .
H9A C9 H9B 109.5 . .
C3 C9 H9C 109.5 . .
H9A C9 H9C 109.5 . .
H9B C9 H9C 109.5 . .
N3 C10 C11 121.5(4) . .
N3 C10 C14 120.0(4) . .
C11 C10 C14 118.4(4) . .
C12 C11 C10 127.6(4) . .
C12 C11 H11 116.2 . .
C10 C11 H11 116.2 . .
O2 C12 C11 125.6(4) . .
O2 C12 C13 115.2(4) . .
C11 C12 C13 119.1(4) . .
C12 C13 H13A 109.5 . .
C12 C13 H13B 109.5 . .
H13A C13 H13B 109.5 . .
C12 C13 H13C 109.5 . .
H13A C13 H13C 109.5 . .
H13B C13 H13C 109.5 . .
C10 C14 H14A 109.5 . .
C10 C14 H14B 109.5 . .
H14A C14 H14B 109.5 . .
C10 C14 H14C 109.5 . .
H14A C14 H14C 109.5 . .
H14B C14 H14C 109.5 . .
O3 C15 C20 109.9(3) . .
O3 C15 C16 105.2(3) . .
C20 C15 C16 112.4(3) . .
O3 C15 C21 110.8(3) . .
C20 C15 C21 108.9(3) . .
C16 C15 C21 109.7(3) . .
C17 C16 N1 125.7(4) . .
C17 C16 C15 124.5(4) . .
N1 C16 C15 109.5(3) . .
C16 C17 C18 117.8(4) . .
C16 C17 C23 124.1(4) . .
C18 C17 C23 118.2(4) . .
N2 C18 C17 119.4(4) . .
N2 C18 C19 119.5(4) . .
C17 C18 C19 121.1(4) . .
C20 C19 C18 118.3(4) . .
C20 C19 C22 123.1(4) . .
C18 C19 C22 118.6(4) . .
C19 C20 C15 125.2(4) . .
C19 C20 H20 117.4 . .
C15 C20 H20 117.4 . .
C15 C21 H21A 109.5 . .
C15 C21 H21B 109.5 . .
H21A C21 H21B 109.5 . .
C15 C21 H21C 109.5 . .
H21A C21 H21C 109.5 . .
H21B C21 H21C 109.5 . .
C19 C22 H22A 109.5 . .
C19 C22 H22B 109.5 . .
H22A C22 H22B 109.5 . .
C19 C22 H22C 109.5 . .
H22A C22 H22C 109.5 . .
H22B C22 H22C 109.5 . .
C17 C23 H23A 109.5 . .
C17 C23 H23B 109.5 . .
H23A C23 H23B 109.5 . .
C17 C23 H23C 109.5 . .
H23A C23 H23C 109.5 . .
H23B C23 H23C 109.5 . .
N1 C24 C25 121.4(4) . .
N1 C24 C27 121.3(4) . .
C25 C24 C27 117.2(4) . .
C26 C25 C24 127.2(4) . .
C26 C25 H25 116.4 . .
C24 C25 H25 116.4 . .
O4 C26 C25 125.6(4) . .
O4 C26 C28 114.8(4) . .
C25 C26 C28 119.6(4) . .
C24 C27 H27A 109.5 . .
C24 C27 H27B 109.5 . .
H27A C27 H27B 109.5 . .
C24 C27 H27C 109.5 . .
H27A C27 H27C 109.5 . .
H27B C27 H27C 109.5 . .
C26 C28 H28A 109.5 . .
C26 C28 H28B 109.5 . .
H28A C28 H28B 109.5 . .
C26 C28 H28C 109.5 . .
H28A C28 H28C 109.5 . .
H28B C28 H28C 109.5 . .
C24 N1 C16 124.9(3) . .
C24 N1 Cu1 123.5(3) . .
C16 N1 Cu1 109.7(2) . .
C18 N2 H2A 109.5 . .
C18 N2 H2B 123(3) . .
H2A N2 H2B 127.0 . .
C10 N3 C2 126.1(3) . 2_655
C10 N3 Cu2 123.5(3) . .
C2 N3 Cu2 109.3(2) 2_655 .
C4 N4 H4A 109.5 . .
C4 N4 H4B 120(4) . .
H4A N4 H4B 130.4 . .
O23 N5 O25 117.5(7) . .
O23 N5 O9 123.5(7) . .
O25 N5 O9 118.9(7) . .
O22 N6 O6 127.7(8) . .
O22 N6 O21 117.3(7) . .
O6 N6 O21 113.5(6) . .
C1 O1 Cu2 127.6(2) . .
C1 O1 Cu2 109.7(2) . 2_655
Cu2 O1 Cu2 96.82(10) . 2_655
C1 O1 Cu1 119.7(2) . .
Cu2 O1 Cu1 98.79(10) . .
Cu2 O1 Cu1 98.80(10) 2_655 .
C12 O2 Cu2 123.8(3) . .
C15 O3 Cu1 109.5(2) . .
C15 O3 Cu1 128.2(2) . 2_655
Cu1 O3 Cu1 96.60(10) . 2_655
C15 O3 Cu2 118.9(2) . .
Cu1 O3 Cu2 99.46(10) . .
Cu1 O3 Cu2 98.73(10) 2_655 .
C26 O4 Cu1 123.5(3) . .
H11A O11 H11B 91(7) . .
O4 Cu1 N1 94.99(13) . .
O4 Cu1 O3 173.23(12) . .
N1 Cu1 O3 84.44(11) . .
O4 Cu1 O3 96.46(11) . 2_655
N1 Cu1 O3 158.55(12) . 2_655
O3 Cu1 O3 82.06(10) . 2_655
O4 Cu1 O1 105.82(11) . .
N1 Cu1 O1 113.53(12) . .
O3 Cu1 O1 80.51(9) . .
O3 Cu1 O1 80.55(10) 2_655 .
O4 Cu1 Cu1 134.81(10) . 2_655
N1 Cu1 Cu1 120.72(9) . 2_655
O3 Cu1 Cu1 42.04(7) . 2_655
O3 Cu1 Cu1 41.36(7) 2_655 2_655
O1 Cu1 Cu1 85.62(6) . 2_655
O2 Cu2 N3 94.97(12) . .
O2 Cu2 O1 96.97(11) . .
N3 Cu2 O1 157.13(12) . .
O2 Cu2 O1 174.42(12) . 2_655
N3 Cu2 O1 84.27(12) . 2_655
O1 Cu2 O1 81.95(10) . 2_655
O2 Cu2 O3 104.22(11) . .
N3 Cu2 O3 115.25(11) . .
O1 Cu2 O3 80.49(9) . .
O1 Cu2 O3 81.04(9) 2_655 .
O2 Cu2 Cu2 136.03(9) . 2_655
N3 Cu2 Cu2 119.75(10) . 2_655
O1 Cu2 Cu2 41.60(7) . 2_655
O1 Cu2 Cu2 41.57(7) 2_655 2_655
O3 Cu2 Cu2 85.57(6) . 2_655

loop_
_geom_bond_atom_site_label_1
_geom_bond_atom_site_label_2
_geom_bond_distance
_geom_bond_site_symmetry_2
C1 O1 1.433(4) .
C1 C6 1.494(5) .
C1 C2 1.510(6) .
C1 C7 1.537(6) .
C2 C3 1.346(5) .
C2 N3 1.409(5) 2_655
C3 C4 1.448(6) .
C3 C9 1.504(6) .
C4 N4 1.288(5) .
C4 C5 1.473(6) .
C5 C6 1.317(6) .
C5 C8 1.506(6) .
C6 H6 0.9300 .
C7 H7A 0.9600 .
C7 H7B 0.9600 .
C7 H7C 0.9600 .
C8 H8A 0.9600 .
C8 H8B 0.9600 .
C8 H8C 0.9600 .
C9 H9A 0.9600 .
C9 H9B 0.9600 .
C9 H9C 0.9600 .
C10 N3 1.336(5) .
C10 C11 1.397(6) .
C10 C14 1.503(6) .
C11 C12 1.379(6) .
C11 H11 0.9300 .
C12 O2 1.288(5) .
C12 C13 1.499(6) .
C13 H13A 0.9600 .
C13 H13B 0.9600 .
C13 H13C 0.9600 .
C14 H14A 0.9600 .
C14 H14B 0.9600 .
C14 H14C 0.9600 .
C15 O3 1.441(4) .
C15 C20 1.481(5) .
C15 C16 1.515(5) .
C15 C21 1.532(6) .
C16 C17 1.350(6) .
C16 N1 1.416(5) .
C17 C18 1.457(6) .
C17 C23 1.501(6) .
C18 N2 1.301(5) .
C18 C19 1.470(6) .
C19 C20 1.333(6) .
C19 C22 1.496(6) .
C20 H20 0.9300 .
C21 H21A 0.9600 .
C21 H21B 0.9600 .
C21 H21C 0.9600 .
C22 H22A 0.9600 .
C22 H22B 0.9600 .
C22 H22C 0.9600 .
C23 H23A 0.9600 .
C23 H23B 0.9600 .
C23 H23C 0.9600 .
C24 N1 1.326(5) .
C24 C25 1.404(6) .
C24 C27 1.503(6) .
C25 C26 1.395(6) .
C25 H25 0.9300 .
C26 O4 1.290(5) .
C26 C28 1.505(6) .
C27 H27A 0.9600 .
C27 H27B 0.9600 .
C27 H27C 0.9600 .
C28 H28A 0.9600 .
C28 H28B 0.9600 .
C28 H28C 0.9600 .
N1 Cu1 1.946(3) .
N2 H2A 0.7500 .
N2 H2B 1.02(6) .
N3 C2 1.409(5) 2_655
N3 Cu2 1.933(3) .
N4 H4A 0.7500 .
N4 H4B 0.75(4) .
N5 O23 1.147(7) .
N5 O25 1.172(8) .
N5 O9 1.232(6) .
N6 O22 1.096(8) .
N6 O6 1.220(6) .
N6 O21 1.333(9) .
O1 Cu2 1.996(2) .
O1 Cu2 1.997(2) 2_655
O1 Cu1 2.376(3) .
O2 Cu2 1.903(3) .
O3 Cu1 1.983(2) .
O3 Cu1 2.010(2) 2_655
O3 Cu2 2.367(3) .
O4 Cu1 1.899(3) .
O11 H11A 1.01(7) .
O11 H11B 1.01(2) .
Cu1 O3 2.010(2) 2_655
Cu1 Cu1 2.9811(9) 2_655
Cu2 O1 1.997(2) 2_655
Cu2 Cu2 2.9862(9) 2_655
